data_4310597
loop_
_publ_author_name
'Jing-Lin Chen'
'Li-Yi Zhang'
'Zhong-Ning Chen'
'Li-Bin Gao'
'Masaaki Abe'
'Yoichi Sasaki'

_publ_contact_author
;
Zhong-Ning Chen
Fujian Institute of Research on the Structure of Matter, 
Chinese Academy of Sciences, Fuzhou, Fujian 350002, China.
;
_publ_contact_author_email '  czn@ms.fjirsm.ac.cn '
_publ_section_title
;
 Syntheses, Structures, and Redox Properties of Dimeric Triruthenium
 Clusters Bridged by Bis(diphenylphosphino)acetylene and -ethylene
;
_journal_name_full 'Inorganic Chemistry'
_journal_page_first 1481
_journal_page_last 1490
_journal_paper_doi 10.1021/ic0344968
_journal_volume 43
_journal_year 2004
_chemical_formula_sum 'C39 H55 B F4 N2 O17 P Ru3'
_chemical_formula_weight 1244.84
_chemical_name_systematic
;
 ?
;
_space_group_IT_number 14
_symmetry_cell_setting monoclinic
_symmetry_space_group_name_Hall '-P 2yn'
_symmetry_space_group_name_H-M 'P 1 21/n 1'
_atom_sites_solution_hydrogens geom
_atom_sites_solution_primary direct
_atom_sites_solution_secondary difmap
_audit_creation_method SHELXL-97
_cell_angle_alpha 90.00
_cell_angle_beta 90.0760(10)
_cell_angle_gamma 90.00
_cell_formula_units_Z 4
_cell_length_a 14.5867(3)
_cell_length_b 17.27900(10)
_cell_length_c 22.1418(3)
_cell_measurement_reflns_used 7040
_cell_measurement_temperature 293(2)
_cell_measurement_theta_max 24.00
_cell_measurement_theta_min 1.67
_cell_volume 5580.69(14)
_computing_cell_refinement 'Siemens SMART & SAINT'
_computing_data_collection 'Siemens SMART'
_computing_data_reduction 'Siemens XPREP'
_computing_molecular_graphics 'Bruker SHELXTL'
_computing_publication_material 'Bruker SHELXTL'
_computing_structure_refinement 'Siemens SHELXTL'
_computing_structure_solution 'Siemens SHELXTL'
_diffrn_ambient_temperature 293(2)
_diffrn_measured_fraction_theta_full 0.985
_diffrn_measured_fraction_theta_max 0.985
_diffrn_measurement_device_type 'Siemens SMART CCD'
_diffrn_measurement_method 'phi and omega scans'
_diffrn_radiation_monochromator graphite
_diffrn_radiation_source 'fine-focus sealed tube'
_diffrn_radiation_type MoK\a
_diffrn_radiation_wavelength 0.71073
_diffrn_reflns_av_R_equivalents 0.0351
_diffrn_reflns_av_sigmaI/netI 0.0503
_diffrn_reflns_limit_h_max 16
_diffrn_reflns_limit_h_min -15
_diffrn_reflns_limit_k_max 19
_diffrn_reflns_limit_k_min -13
_diffrn_reflns_limit_l_max 17
_diffrn_reflns_limit_l_min -25
_diffrn_reflns_number 15084
_diffrn_reflns_theta_full 24.00
_diffrn_reflns_theta_max 24.00
_diffrn_reflns_theta_min 1.67
_diffrn_standards_decay_% 0
_diffrn_standards_interval_count 0
_diffrn_standards_interval_time .
_diffrn_standards_number 0
_exptl_absorpt_coefficient_mu 0.904
_exptl_absorpt_correction_T_max 1.0000
_exptl_absorpt_correction_T_min .6975
_exptl_absorpt_correction_type empirical
_exptl_absorpt_process_details 'SADABS (Sheldrick, 1996)'
_exptl_crystal_colour green
_exptl_crystal_density_diffrn 1.482
_exptl_crystal_density_method 'not measured'
_exptl_crystal_description prism
_exptl_crystal_F_000 2508
_exptl_crystal_size_max .52
_exptl_crystal_size_mid .36
_exptl_crystal_size_min .30
_refine_diff_density_max 1.026
_refine_diff_density_min -0.865
_refine_diff_density_rms 0.214
_refine_ls_extinction_method none
_refine_ls_goodness_of_fit_ref 1.161
_refine_ls_hydrogen_treatment mixed
_refine_ls_matrix_type full
_refine_ls_number_parameters 599
_refine_ls_number_reflns 8637
_refine_ls_number_restraints 14
_refine_ls_restrained_S_all 1.162
_refine_ls_R_factor_all 0.1003
_refine_ls_R_factor_gt 0.0691
_refine_ls_shift/su_max 0.001
_refine_ls_shift/su_mean 0.000
_refine_ls_structure_factor_coef Fsqd
_refine_ls_weighting_details 'calc w=1/[\s^2^(Fo^2^)+(0.0914P)^2^+37.5087P] where P=(Fo^2^+2Fc^2^)/3'
_refine_ls_weighting_scheme calc
_refine_ls_wR_factor_gt 0.1779
_refine_ls_wR_factor_ref 0.2122
_reflns_number_gt 6428
_reflns_number_total 8637
_reflns_threshold_expression >2sigma(I)
_cod_data_source_file ic0344968si20031017_122604_6.cif
_cod_data_source_block 6_Compound7
_cod_depositor_comments
;
The following automatic conversions were performed:
'_symmetry_cell_setting' value 'Monoclinic' changed to 'monoclinic'
according to '/home/saulius/struct/CIF-dictionaries/cif_core.dic'
dictionary named 'cif_core.dic' version 2.4.1 from 2010-06-29.

Automatic conversion script
Id: cif_fix_enum 1527 2010-12-29 10:47:43Z saulius 
;
_cod_database_code 4310597

loop_
_symmetry_equiv_pos_as_xyz
'x, y, z'
'-x+1/2, y+1/2, -z+1/2'
'-x, -y, -z'
'x-1/2, -y-1/2, z-1/2'

loop_
_atom_site_label
_atom_site_type_symbol
_atom_site_fract_x
_atom_site_fract_y
_atom_site_fract_z
_atom_site_U_iso_or_equiv
_atom_site_adp_type
_atom_site_occupancy
_atom_site_symmetry_multiplicity
_atom_site_calc_flag
_atom_site_refinement_flags
_atom_site_disorder_assembly
_atom_site_disorder_group
Ru1 Ru 0.76694(5) 0.92499(4) 0.08130(3) 0.0350(2) Uani 1 1 d . . .
Ru2 Ru 0.58349(5) 0.85792(5) 0.16123(3) 0.0395(2) Uani 1 1 d . . .
Ru3 Ru 0.63239(5) 0.77864(5) 0.02881(4) 0.0414(2) Uani 1 1 d . . .
P1 P 0.89420(16) 1.01016(15) 0.07428(10) 0.0365(5) Uani 1 1 d . . .
B1 B 1.206(3) 0.556(2) 0.034(3) 0.109(17) Uani 0.50 1 d PD . .
F11 F 1.227(5) 0.602(4) 0.084(3) 0.36(3) Uiso 0.50 1 d PD . .
F12 F 1.139(4) 0.510(3) 0.008(3) 0.32(3) Uiso 0.50 1 d PD . .
F13 F 1.110(4) 0.553(2) 0.0302(18) 0.44(6) Uani 0.50 1 d PD . .
F14 F 1.288(2) 0.598(3) 0.024(3) 0.44(5) Uani 0.50 1 d PD . .
B2 B 1.160(4) 0.678(3) 0.219(3) 0.44(10) Uiso 0.50 1 d PD . .
F21 F 1.100(4) 0.669(4) 0.257(2) 0.38(3) Uiso 0.50 1 d PD . .
F22 F 1.206(3) 0.619(3) 0.214(2) 0.31(2) Uiso 0.50 1 d PD . .
F23 F 1.130(3) 0.707(3) 0.172(2) 0.32(2) Uiso 0.50 1 d PD . .
F24 F 1.217(4) 0.724(3) 0.238(3) 0.36(3) Uiso 0.50 1 d PD . .
O1 O 0.6587(4) 0.8520(4) 0.0907(3) 0.0378(14) Uani 1 1 d . . .
O01 O 0.823(2) 0.545(2) 0.1190(15) 0.47(3) Uani 1 1 d . . .
O2 O 0.7996(5) 0.9212(5) 0.1697(3) 0.058(2) Uani 1 1 d . . .
O02 O 0.8399(17) 0.6955(15) 0.1928(12) 0.250(10) Uiso 1 1 d . . .
O3 O 0.6933(5) 0.8512(5) 0.2179(3) 0.062(2) Uani 1 1 d . . .
O03 O 0.8044(15) 0.5955(16) 0.2256(8) 0.242(11) Uani 1 1 d . . .
O4 O 0.6837(5) 1.0173(4) 0.0936(4) 0.0571(19) Uani 1 1 d . . .
O04 O 1.3455(19) 0.6442(16) 0.1186(14) 0.273(12) Uiso 1 1 d . . .
O5 O 0.5818(5) 0.9764(4) 0.1611(3) 0.061(2) Uani 1 1 d . . .
O6 O 0.8552(5) 0.8368(4) 0.0637(4) 0.0572(19) Uani 1 1 d . . .
O7 O 0.7666(5) 0.7488(4) 0.0166(4) 0.059(2) Uani 1 1 d . . .
O8 O 0.7498(5) 0.9423(5) -0.0090(3) 0.0567(19) Uani 1 1 d . . .
O9 O 0.6375(6) 0.8602(5) -0.0366(3) 0.065(2) Uani 1 1 d . . .
O10 O 0.4649(5) 0.8661(6) 0.1120(4) 0.072(2) Uani 1 1 d . . .
O11 O 0.4950(5) 0.7968(6) 0.0313(4) 0.085(3) Uani 1 1 d . . .
O12 O 0.5705(7) 0.7407(5) 0.1714(4) 0.077(3) Uani 1 1 d . . .
O13 O 0.6246(7) 0.6875(5) 0.0873(4) 0.079(3) Uani 1 1 d . . .
N1 N 0.4966(5) 0.8644(5) 0.2440(4) 0.050(2) Uani 1 1 d . . .
N2 N 0.5984(5) 0.6917(5) -0.0426(4) 0.047(2) Uani 1 1 d . . .
C1 C 0.7690(7) 0.8847(7) 0.2149(4) 0.051(3) Uani 1 1 d . . .
C2 C 0.8290(9) 0.8840(9) 0.2690(6) 0.086(5) Uani 1 1 d . . .
H2A H 0.8000 0.8550 0.3006 0.128 Uiso 1 1 calc R . .
H2B H 0.8392 0.9361 0.2824 0.128 Uiso 1 1 calc R . .
H2C H 0.8866 0.8605 0.2590 0.128 Uiso 1 1 calc R . .
C3 C 0.6150(7) 1.0254(6) 0.1268(5) 0.048(2) Uani 1 1 d . . .
C4 C 0.5706(8) 1.1038(7) 0.1255(6) 0.068(3) Uani 1 1 d . . .
H4A H 0.6022 1.1363 0.0972 0.102 Uiso 1 1 calc R . .
H4B H 0.5735 1.1266 0.1650 0.102 Uiso 1 1 calc R . .
H4C H 0.5077 1.0985 0.1134 0.102 Uiso 1 1 calc R . .
C5 C 0.8403(7) 0.7743(6) 0.0360(5) 0.047(2) Uani 1 1 d . . .
C6 C 0.9241(8) 0.7260(8) 0.0239(7) 0.079(4) Uani 1 1 d . . .
H6A H 0.9066 0.6798 0.0027 0.118 Uiso 1 1 calc R . .
H6B H 0.9526 0.7123 0.0615 0.118 Uiso 1 1 calc R . .
H6C H 0.9664 0.7551 -0.0003 0.118 Uiso 1 1 calc R . .
C7 C 0.6918(7) 0.9155(7) -0.0460(4) 0.051(3) Uani 1 1 d . . .
C8 C 0.6872(9) 0.9550(8) -0.1060(5) 0.072(4) Uani 1 1 d . . .
H8A H 0.6420 0.9301 -0.1308 0.109 Uiso 1 1 calc R . .
H8B H 0.7460 0.9519 -0.1254 0.109 Uiso 1 1 calc R . .
H8C H 0.6709 1.0083 -0.1003 0.109 Uiso 1 1 calc R . .
C9 C 0.4441(7) 0.8351(7) 0.0632(5) 0.057(3) Uani 1 1 d . . .
C10 C 0.3461(8) 0.8452(10) 0.0428(7) 0.091(5) Uani 1 1 d . . .
H10A H 0.3374 0.8196 0.0048 0.137 Uiso 1 1 calc R . .
H10B H 0.3329 0.8993 0.0384 0.137 Uiso 1 1 calc R . .
H10C H 0.3057 0.8231 0.0723 0.137 Uiso 1 1 calc R . .
C11 C 0.5931(9) 0.6854(7) 0.1400(6) 0.063(3) Uani 1 1 d . . .
C12 C 0.5770(14) 0.6051(7) 0.1665(7) 0.114(7) Uani 1 1 d . . .
H12A H 0.5971 0.5665 0.1383 0.171 Uiso 1 1 calc R . .
H12B H 0.5129 0.5982 0.1746 0.171 Uiso 1 1 calc R . .
H12C H 0.6111 0.5999 0.2035 0.171 Uiso 1 1 calc R . .
C13 C 0.9556(6) 1.0021(5) 0.0034(4) 0.035(2) Uani 1 1 d . . .
H13A H 0.9204 1.0008 -0.0317 0.042 Uiso 1 1 calc R . .
C21 C 0.4247(16) 0.9174(17) 0.2389(9) 0.206(16) Uani 1 1 d . . .
H21A H 0.3900 0.9063 0.2025 0.248 Uiso 1 1 calc R . .
H21B H 0.4497 0.9692 0.2351 0.248 Uiso 1 1 calc R . .
C22 C 0.3590(16) 0.915(2) 0.2943(9) 0.25(2) Uani 1 1 d . . .
H22A H 0.3475 0.9671 0.3082 0.305 Uiso 1 1 calc R . .
H22B H 0.3009 0.8925 0.2820 0.305 Uiso 1 1 calc R . .
C23 C 0.469(3) 0.7897(12) 0.2658(14) 0.30(3) Uani 1 1 d . . .
H23A H 0.5216 0.7556 0.2676 0.356 Uiso 1 1 calc R . .
H23B H 0.4245 0.7673 0.2382 0.356 Uiso 1 1 calc R . .
C24 C 0.425(3) 0.7977(15) 0.3303(15) 0.37(4) Uani 1 1 d . . .
H24A H 0.3745 0.7619 0.3339 0.446 Uiso 1 1 calc R . .
H24B H 0.4708 0.7840 0.3605 0.446 Uiso 1 1 calc R . .
C25 C 0.5527(14) 0.883(3) 0.2950(8) 0.27(2) Uani 1 1 d . . .
H25A H 0.5967 0.9224 0.2842 0.329 Uiso 1 1 calc R . .
H25B H 0.5863 0.8371 0.3078 0.329 Uiso 1 1 calc R . .
C26 C 0.490(2) 0.912(2) 0.3481(17) 0.241(16) Uiso 1 1 d . . .
H26A H 0.5167 0.8990 0.3868 0.290 Uiso 1 1 calc R . .
H26B H 0.4829 0.9680 0.3460 0.290 Uiso 1 1 calc R . .
C27 C 0.3946(10) 0.8721(11) 0.3409(6) 0.091(5) Uani 1 1 d . . .
H27A H 0.3574 0.8757 0.3776 0.109 Uiso 1 1 calc R . .
C31 C 0.5256(19) 0.6424(17) -0.0267(12) 0.26(2) Uani 1 1 d . . .
H31A H 0.4715 0.6738 -0.0198 0.318 Uiso 1 1 calc R . .
H31B H 0.5408 0.6172 0.0112 0.318 Uiso 1 1 calc R . .
C32 C 0.501(2) 0.5798(18) -0.0731(11) 0.26(2) Uani 1 1 d . . .
H32A H 0.5151 0.5291 -0.0565 0.318 Uiso 1 1 calc R . .
H32B H 0.4364 0.5819 -0.0822 0.318 Uiso 1 1 calc R . .
C33 C 0.567(3) 0.7279(10) -0.0948(11) 0.27(2) Uani 1 1 d . . .
H33A H 0.6163 0.7574 -0.1128 0.318 Uiso 1 1 calc R . .
H33B H 0.5180 0.7636 -0.0844 0.318 Uiso 1 1 calc R . .
C34 C 0.530(3) 0.6666(13) -0.1420(13) 0.33(3) Uani 1 1 d . . .
H34A H 0.4639 0.6717 -0.1455 0.399 Uiso 1 1 calc R . .
H34B H 0.5563 0.6774 -0.1813 0.399 Uiso 1 1 calc R . .
C35 C 0.6684(12) 0.6420(13) -0.0574(11) 0.168(12) Uani 1 1 d . . .
H35A H 0.6858 0.6129 -0.0218 0.202 Uiso 1 1 calc R . .
H35B H 0.7212 0.6721 -0.0700 0.202 Uiso 1 1 calc R . .
C36 C 0.6430(15) 0.5854(19) -0.1079(15) 0.25(2) Uani 1 1 d . . .
H36A H 0.6818 0.5952 -0.1426 0.302 Uiso 1 1 calc R . .
H36B H 0.6551 0.5330 -0.0942 0.302 Uiso 1 1 calc R . .
C37 C 0.5513(10) 0.5910(9) -0.1255(6) 0.081(4) Uani 1 1 d . . .
H37A H 0.5353 0.5535 -0.1570 0.098 Uiso 1 1 calc R . .
C101 C 0.9842(7) 0.9992(7) 0.1315(4) 0.048(2) Uani 1 1 d . . .
C102 C 1.0272(8) 1.0650(8) 0.1567(5) 0.064(3) Uani 1 1 d . . .
H10D H 1.0093 1.1147 0.1457 0.076 Uiso 1 1 calc R . .
C103 C 1.0976(10) 1.0529(11) 0.1987(6) 0.090(5) Uani 1 1 d . . .
H10E H 1.1271 1.0950 0.2163 0.108 Uiso 1 1 calc R . .
C104 C 1.1225(10) 0.9801(12) 0.2137(6) 0.089(5) Uani 1 1 d . . .
H10F H 1.1681 0.9734 0.2426 0.107 Uiso 1 1 calc R . .
C105 C 1.0836(9) 0.9162(10) 0.1883(7) 0.088(5) Uani 1 1 d . . .
H10G H 1.1042 0.8668 0.1982 0.106 Uiso 1 1 calc R . .
C106 C 1.0125(7) 0.9265(8) 0.1474(5) 0.060(3) Uani 1 1 d . . .
H10H H 0.9838 0.8835 0.1306 0.072 Uiso 1 1 calc R . .
C111 C 0.8613(7) 1.1115(6) 0.0787(5) 0.049(3) Uani 1 1 d . . .
C112 C 0.8706(8) 1.1615(7) 0.0313(6) 0.062(3) Uani 1 1 d . . .
H11A H 0.8953 1.1452 -0.0053 0.075 Uiso 1 1 calc R . .
C113 C 0.8413(10) 1.2393(8) 0.0396(9) 0.093(5) Uani 1 1 d . . .
H11C H 0.8467 1.2741 0.0078 0.112 Uiso 1 1 calc R . .
C114 C 0.8050(11) 1.2645(10) 0.0940(11) 0.101(6) Uani 1 1 d . . .
H11D H 0.7878 1.3160 0.0987 0.121 Uiso 1 1 calc R . .
C115 C 0.7949(10) 1.2152(10) 0.1390(10) 0.100(6) Uani 1 1 d . . .
H11E H 0.7686 1.2319 0.1749 0.120 Uiso 1 1 calc R . .
C116 C 0.8232(8) 1.1375(8) 0.1333(6) 0.073(4) Uani 1 1 d . . .
H11F H 0.8167 1.1036 0.1656 0.088 Uiso 1 1 calc R . .

loop_
_atom_site_aniso_label
_atom_site_aniso_U_11
_atom_site_aniso_U_22
_atom_site_aniso_U_33
_atom_site_aniso_U_23
_atom_site_aniso_U_13
_atom_site_aniso_U_12
Ru1 0.0296(4) 0.0411(5) 0.0344(4) 0.0005(3) 0.0032(3) -0.0035(3)
Ru2 0.0308(4) 0.0464(5) 0.0412(4) 0.0008(3) 0.0053(3) -0.0048(3)
Ru3 0.0333(4) 0.0467(5) 0.0444(5) -0.0056(4) 0.0036(3) -0.0071(3)
P1 0.0308(12) 0.0429(14) 0.0359(12) -0.0014(10) 0.0035(9) -0.0043(10)
B1 0.12(4) 0.06(2) 0.14(4) 0.02(2) -0.04(3) 0.05(2)
F13 0.85(15) 0.19(3) 0.28(5) 0.17(4) 0.39(8) 0.28(6)
F14 0.23(3) 0.45(6) 0.66(9) 0.51(7) 0.30(5) 0.27(4)
O1 0.032(3) 0.044(4) 0.037(3) 0.000(3) 0.003(3) -0.006(3)
O01 0.46(4) 0.51(5) 0.43(4) 0.34(4) 0.35(4) 0.41(4)
O2 0.054(4) 0.077(5) 0.042(4) 0.008(4) -0.009(3) -0.026(4)
O3 0.043(4) 0.096(6) 0.046(4) 0.015(4) 0.003(3) -0.014(4)
O03 0.21(2) 0.39(3) 0.119(13) 0.079(17) 0.005(13) -0.01(2)
O4 0.040(4) 0.049(4) 0.082(5) 0.003(4) 0.019(4) 0.001(3)
O5 0.072(5) 0.047(4) 0.063(5) 0.001(4) 0.030(4) 0.004(4)
O6 0.040(4) 0.049(4) 0.083(5) -0.012(4) 0.000(4) 0.000(3)
O7 0.034(4) 0.061(5) 0.082(5) -0.021(4) 0.003(4) 0.002(3)
O8 0.051(4) 0.080(5) 0.039(4) 0.012(4) -0.003(3) -0.025(4)
O9 0.081(6) 0.064(5) 0.050(4) 0.005(4) -0.013(4) -0.015(5)
O10 0.040(4) 0.121(8) 0.055(5) -0.012(5) 0.002(4) 0.007(5)
O11 0.027(4) 0.135(8) 0.094(6) -0.061(6) -0.009(4) 0.004(5)
O12 0.110(7) 0.057(5) 0.064(5) -0.001(4) 0.037(5) -0.015(5)
O13 0.124(8) 0.048(5) 0.066(6) -0.008(4) 0.021(5) -0.018(5)
N1 0.039(5) 0.065(6) 0.045(5) 0.013(4) 0.011(4) 0.004(4)
N2 0.040(5) 0.052(5) 0.049(5) -0.010(4) 0.002(4) -0.008(4)
C1 0.045(6) 0.069(7) 0.039(6) 0.004(5) 0.004(5) 0.002(5)
C2 0.075(9) 0.125(12) 0.057(8) 0.036(8) -0.022(6) -0.026(9)
C3 0.038(6) 0.062(7) 0.045(6) -0.003(5) -0.004(5) -0.003(5)
C4 0.058(7) 0.056(7) 0.091(9) 0.009(6) 0.014(6) 0.019(6)
C5 0.033(5) 0.046(6) 0.062(6) 0.000(5) 0.008(5) 0.002(5)
C6 0.049(7) 0.069(9) 0.118(12) -0.015(8) 0.005(7) 0.014(6)
C7 0.043(6) 0.069(8) 0.040(5) -0.001(5) -0.001(5) 0.005(6)
C8 0.074(8) 0.088(9) 0.055(7) 0.018(7) -0.012(6) -0.020(7)
C9 0.031(5) 0.074(8) 0.066(7) -0.009(6) -0.002(5) -0.004(5)
C10 0.040(7) 0.134(14) 0.100(11) -0.034(10) -0.008(7) 0.014(8)
C11 0.078(8) 0.051(7) 0.060(7) 0.004(6) 0.007(6) -0.017(6)
C12 0.21(2) 0.038(8) 0.098(12) 0.006(7) 0.038(12) -0.029(10)
C13 0.033(4) 0.039(5) 0.034(5) 0.005(4) 0.004(4) -0.007(4)
C21 0.18(2) 0.34(4) 0.099(14) 0.100(18) 0.092(14) 0.19(2)
C22 0.149(19) 0.50(5) 0.114(16) 0.15(2) 0.098(15) 0.21(3)
C23 0.53(6) 0.089(14) 0.27(3) -0.037(17) 0.34(4) -0.06(2)
C24 0.68(8) 0.13(2) 0.30(4) 0.06(2) 0.43(5) 0.11(3)
C25 0.089(14) 0.68(8) 0.056(11) -0.07(2) 0.029(10) -0.01(3)
C27 0.075(9) 0.148(15) 0.050(7) 0.007(9) 0.033(7) 0.017(9)
C31 0.28(3) 0.30(3) 0.22(3) -0.21(3) 0.19(2) -0.25(3)
C32 0.31(4) 0.31(4) 0.17(2) -0.18(3) 0.17(2) -0.26(3)
C33 0.56(6) 0.060(12) 0.17(2) -0.030(13) -0.26(3) 0.00(2)
C34 0.68(8) 0.087(16) 0.23(3) -0.060(18) -0.33(5) 0.00(3)
C35 0.093(13) 0.19(2) 0.22(2) -0.17(2) -0.054(14) 0.030(13)
C36 0.107(17) 0.32(4) 0.32(4) -0.27(4) -0.04(2) 0.01(2)
C37 0.075(9) 0.095(11) 0.074(9) -0.046(8) 0.003(7) -0.031(8)
C101 0.039(5) 0.065(7) 0.039(5) -0.001(5) 0.007(4) -0.007(5)
C102 0.055(7) 0.073(8) 0.063(7) -0.005(6) -0.011(6) -0.011(6)
C103 0.081(10) 0.119(14) 0.071(9) -0.017(9) -0.025(8) -0.017(9)
C104 0.061(9) 0.149(16) 0.058(8) 0.025(9) -0.015(6) -0.006(10)
C105 0.060(8) 0.102(12) 0.102(11) 0.043(9) -0.023(8) -0.005(8)
C106 0.045(6) 0.080(9) 0.055(7) 0.014(6) -0.001(5) 0.000(6)
C111 0.036(5) 0.047(6) 0.063(7) -0.008(5) 0.004(5) -0.003(5)
C112 0.053(7) 0.058(7) 0.076(8) 0.007(6) -0.006(6) 0.005(6)
C113 0.062(9) 0.059(9) 0.158(17) 0.030(10) -0.030(10) -0.008(7)
C114 0.069(10) 0.063(11) 0.171(19) -0.032(12) 0.002(11) 0.011(8)
C115 0.066(9) 0.082(11) 0.151(17) -0.062(12) 0.014(10) 0.001(8)
C116 0.067(8) 0.071(9) 0.081(9) -0.025(7) 0.004(7) -0.003(7)

loop_
_atom_type_symbol
_atom_type_description
_atom_type_scat_dispersion_real
_atom_type_scat_dispersion_imag
_atom_type_scat_source
C C 0.0033 0.0016 'International Tables Vol C Tables 4.2.6.8 and 6.1.1.4'
H H 0.0000 0.0000 'International Tables Vol C Tables 4.2.6.8 and 6.1.1.4'
B B 0.0013 0.0007 'International Tables Vol C Tables 4.2.6.8 and 6.1.1.4'
N N 0.0061 0.0033 'International Tables Vol C Tables 4.2.6.8 and 6.1.1.4'
O O 0.0106 0.0060 'International Tables Vol C Tables 4.2.6.8 and 6.1.1.4'
F F 0.0171 0.0103 'International Tables Vol C Tables 4.2.6.8 and 6.1.1.4'
P P 0.1023 0.0942 'International Tables Vol C Tables 4.2.6.8 and 6.1.1.4'
Ru Ru -1.2594 0.8363 'International Tables Vol C Tables 4.2.6.8 and 6.1.1.4'

loop_
_geom_angle_atom_site_label_1
_geom_angle_atom_site_label_2
_geom_angle_atom_site_label_3
_geom_angle
_geom_angle_site_symmetry_1
_geom_angle_site_symmetry_3
_geom_angle_publ_flag
O2 Ru1 O4 92.1(3) . . ?
O2 Ru1 O1 93.6(3) . . ?
O4 Ru1 O1 90.5(3) . . ?
O2 Ru1 O6 90.7(3) . . ?
O4 Ru1 O6 175.6(3) . . ?
O1 Ru1 O6 92.7(3) . . ?
O2 Ru1 O8 170.7(3) . . ?
O4 Ru1 O8 86.8(3) . . ?
O1 Ru1 O8 95.6(3) . . ?
O6 Ru1 O8 89.9(3) . . ?
O2 Ru1 P1 84.3(2) . . ?
O4 Ru1 P1 89.4(2) . . ?
O1 Ru1 P1 177.84(18) . . ?
O6 Ru1 P1 87.5(2) . . ?
O8 Ru1 P1 86.5(2) . . ?
O1 Ru2 O3 92.8(3) . . ?
O1 Ru2 O12 95.2(3) . . ?
O3 Ru2 O12 87.1(4) . . ?
O1 Ru2 O5 93.4(3) . . ?
O3 Ru2 O5 93.9(3) . . ?
O12 Ru2 O5 171.3(3) . . ?
O1 Ru2 O10 93.1(3) . . ?
O3 Ru2 O10 174.1(3) . . ?
O12 Ru2 O10 92.8(4) . . ?
O5 Ru2 O10 85.4(4) . . ?
O1 Ru2 N1 179.5(3) . . ?
O3 Ru2 N1 86.8(3) . . ?
O12 Ru2 N1 84.6(3) . . ?
O5 Ru2 N1 86.8(3) . . ?
O10 Ru2 N1 87.4(3) . . ?
O1 Ru3 O9 92.6(3) . . ?
O1 Ru3 O11 94.3(3) . . ?
O9 Ru3 O11 87.1(4) . . ?
O1 Ru3 O13 93.9(3) . . ?
O9 Ru3 O13 173.5(3) . . ?
O11 Ru3 O13 92.7(4) . . ?
O1 Ru3 O7 94.1(3) . . ?
O9 Ru3 O7 92.5(3) . . ?
O11 Ru3 O7 171.6(3) . . ?
O13 Ru3 O7 86.8(4) . . ?
O1 Ru3 N2 178.6(3) . . ?
O9 Ru3 N2 88.3(3) . . ?
O11 Ru3 N2 84.5(3) . . ?
O13 Ru3 N2 85.3(3) . . ?
O7 Ru3 N2 87.0(3) . . ?
C13 P1 C111 104.6(5) . . ?
C13 P1 C101 103.7(4) . . ?
C111 P1 C101 104.5(5) . . ?
C13 P1 Ru1 113.3(3) . . ?
C111 P1 Ru1 112.8(3) . . ?
C101 P1 Ru1 116.7(3) . . ?
F12 B1 F11 144(6) . . ?
F12 B1 F13 42(3) . . ?
F11 B1 F13 107(6) . . ?
F12 B1 F14 145(6) . . ?
F11 B1 F14 70(4) . . ?
F13 B1 F14 148(3) . . ?
B1 F11 F14 56(3) . . ?
F13 F12 B1 70(4) . . ?
F12 F13 B1 68(3) . . ?
B1 F14 F11 55(2) . . ?
F23 B2 F24 107(5) . . ?
F23 B2 F21 111(5) . . ?
F24 B2 F21 109(5) . . ?
F23 B2 F22 117(5) . . ?
F24 B2 F22 102(4) . . ?
F21 B2 F22 110(5) . . ?
Ru3 O1 Ru2 120.5(3) . . ?
Ru3 O1 Ru1 119.6(3) . . ?
Ru2 O1 Ru1 119.9(3) . . ?
C1 O2 Ru1 134.5(7) . . ?
C1 O3 Ru2 129.4(7) . . ?
C3 O4 Ru1 130.4(7) . . ?
C3 O5 Ru2 132.9(7) . . ?
C5 O6 Ru1 128.8(6) . . ?
C5 O7 Ru3 134.2(7) . . ?
C7 O8 Ru1 131.6(7) . . ?
C7 O9 Ru3 132.1(7) . . ?
C9 O10 Ru2 129.7(7) . . ?
C9 O11 Ru3 134.5(7) . . ?
C11 O12 Ru2 133.1(7) . . ?
C11 O13 Ru3 129.2(8) . . ?
C21 N1 C25 110(2) . . ?
C21 N1 C23 114(2) . . ?
C25 N1 C23 95(2) . . ?
C21 N1 Ru2 113.1(8) . . ?
C25 N1 Ru2 109.5(8) . . ?
C23 N1 Ru2 113.0(8) . . ?
C35 N2 C33 109.1(19) . . ?
C35 N2 C31 104.0(18) . . ?
C33 N2 C31 103(2) . . ?
C35 N2 Ru3 115.1(8) . . ?
C33 N2 Ru3 111.0(8) . . ?
C31 N2 Ru3 113.4(8) . . ?
O3 C1 O2 126.1(10) . . ?
O3 C1 C2 118.2(9) . . ?
O2 C1 C2 115.7(10) . . ?
O5 C3 O4 126.8(10) . . ?
O5 C3 C4 117.4(9) . . ?
O4 C3 C4 115.8(10) . . ?
O7 C5 O6 128.5(9) . . ?
O7 C5 C6 116.5(10) . . ?
O6 C5 C6 115.0(9) . . ?
O9 C7 O8 126.2(10) . . ?
O9 C7 C8 117.8(10) . . ?
O8 C7 C8 115.9(10) . . ?
O11 C9 O10 126.0(10) . . ?
O11 C9 C10 117.8(11) . . ?
O10 C9 C10 116.2(11) . . ?
O12 C11 O13 127.1(11) . . ?
O12 C11 C12 116.7(11) . . ?
O13 C11 C12 116.1(12) . . ?
C13 C13 P1 126.5(10) 3_775 . ?
N1 C21 C22 112.2(14) . . ?
C27 C22 C21 112.1(14) . . ?
N1 C23 C24 109.9(16) . . ?
C27 C24 C23 111.6(19) . . ?
N1 C25 C26 109(2) . . ?
C27 C26 C25 107(2) . . ?
C22 C27 C24 120(2) . . ?
C22 C27 C26 100(2) . . ?
C24 C27 C26 98(3) . . ?
N2 C31 C32 115.6(14) . . ?
C37 C32 C31 110.1(15) . . ?
N2 C33 C34 111.1(16) . . ?
C37 C34 C33 112.3(16) . . ?
N2 C35 C36 113.3(15) . . ?
C37 C36 C35 113.0(17) . . ?
C32 C37 C34 104(2) . . ?
C32 C37 C36 105(2) . . ?
C34 C37 C36 111(2) . . ?
C106 C101 C102 120.3(10) . . ?
C106 C101 P1 119.2(8) . . ?
C102 C101 P1 120.4(9) . . ?
C103 C102 C101 117.8(13) . . ?
C104 C103 C102 120.0(14) . . ?
C103 C104 C105 122.8(13) . . ?
C104 C105 C106 118.4(14) . . ?
C101 C106 C105 120.8(13) . . ?
C112 C111 C116 119.9(11) . . ?
C112 C111 P1 122.7(9) . . ?
C116 C111 P1 117.4(9) . . ?
C111 C112 C113 117.9(13) . . ?
C114 C113 C112 121.7(15) . . ?
C115 C114 C113 119.7(15) . . ?
C114 C115 C116 121.0(16) . . ?
C111 C116 C115 119.8(15) . . ?

loop_
_geom_bond_atom_site_label_1
_geom_bond_atom_site_label_2
_geom_bond_distance
_geom_bond_site_symmetry_2
_geom_bond_publ_flag
Ru1 O2 2.016(7) . ?
Ru1 O4 2.024(7) . ?
Ru1 O1 2.032(6) . ?
Ru1 O6 2.034(7) . ?
Ru1 O8 2.036(7) . ?
Ru1 P1 2.374(2) . ?
Ru2 O1 1.911(6) . ?
Ru2 O3 2.038(7) . ?
Ru2 O12 2.047(8) . ?
Ru2 O5 2.048(7) . ?
Ru2 O10 2.048(8) . ?
Ru2 N1 2.233(8) . ?
Ru3 O1 1.906(6) . ?
Ru3 O9 2.023(8) . ?
Ru3 O11 2.029(7) . ?
Ru3 O13 2.042(8) . ?
Ru3 O7 2.042(7) . ?
Ru3 N2 2.236(8) . ?
P1 C13 1.814(8) . ?
P1 C111 1.818(11) . ?
P1 C101 1.833(10) . ?
B1 F12 1.38(4) . ?
B1 F11 1.39(4) . ?
B1 F13 1.41(4) . ?
B1 F14 1.42(4) . ?
F11 F14 1.60(7) . ?
F12 F13 0.99(6) . ?
B2 F23 1.22(4) . ?
B2 F24 1.22(5) . ?
B2 F21 1.22(5) . ?
B2 F22 1.23(5) . ?
O2 C1 1.263(12) . ?
O3 C1 1.248(12) . ?
O4 C3 1.252(12) . ?
O5 C3 1.237(12) . ?
O6 C5 1.260(12) . ?
O7 C5 1.238(12) . ?
O8 C7 1.266(12) . ?
O9 C7 1.258(13) . ?
O10 C9 1.243(13) . ?
O11 C9 1.222(13) . ?
O12 C11 1.226(14) . ?
O13 C11 1.256(14) . ?
N1 C21 1.397(18) . ?
N1 C25 1.43(2) . ?
N1 C23 1.44(2) . ?
N2 C35 1.374(18) . ?
N2 C33 1.39(2) . ?
N2 C31 1.408(17) . ?
C1 C2 1.483(15) . ?
C3 C4 1.501(15) . ?
C5 C6 1.504(14) . ?
C7 C8 1.494(15) . ?
C9 C10 1.508(15) . ?
C11 C12 1.526(16) . ?
C13 C13 1.305(17) 3_775 ?
C21 C22 1.56(2) . ?
C22 C27 1.37(2) . ?
C23 C24 1.57(2) . ?
C24 C27 1.38(3) . ?
C25 C26 1.58(4) . ?
C26 C27 1.56(4) . ?
C31 C32 1.53(2) . ?
C32 C37 1.38(2) . ?
C33 C34 1.58(2) . ?
C34 C37 1.39(3) . ?
C35 C36 1.53(2) . ?
C36 C37 1.40(3) . ?
C101 C106 1.368(16) . ?
C101 C102 1.413(15) . ?
C102 C103 1.401(18) . ?
C103 C104 1.35(2) . ?
C104 C105 1.36(2) . ?
C105 C106 1.388(17) . ?
C111 C112 1.368(16) . ?
C111 C116 1.405(16) . ?
C112 C113 1.422(19) . ?
C113 C114 1.39(2) . ?
C114 C115 1.32(2) . ?
C115 C116 1.41(2) . ?
